data_7159608
loop_
_publ_author_name
'Qiu, Yi-Feng'
'Cao, Jian-He'
'Wang, Shutao'
'Wang, Qiang'
'Li, Ming'
'Wang, Jun-Jiao'
'Quan, Zheng-Jun'
'Wang, Xi-Cun'

_publ_section_title
;
 Synthesis of 3(2<i>H</i>)-furanone derivatives:
 <i>p</i>-TsOH/halotrimethylsilane promoted cycloketonization of
 <i>&#x3b3;</i>-hydroxyl ynones.
;
_journal_issue 43
_journal_name_full 'Organic &amp; biomolecular chemistry'
_journal_page_first 8744
_journal_page_last 8748
_journal_paper_doi 10.1039/d3ob01500a
_journal_volume 21
_journal_year 2023
_chemical_formula_moiety 'C22 H16 O2'
_chemical_formula_sum 'C22 H16 O2'
_chemical_formula_weight 312.35
_space_group_crystal_system monoclinic
_space_group_IT_number 14
_space_group_name_Hall '-P 2yn'
_space_group_name_H-M_alt 'P 1 21/n 1'
_atom_sites_solution_hydrogens geom
_atom_sites_solution_primary dual
_audit_creation_date 2022-07-05
_audit_creation_method
;
Olex2 1.3
(compiled 2020.11.12 svn.r5f609507 for OlexSys, GUI svn.r6408)
;
_audit_update_record
;
2023-05-24 deposited with the CCDC.	2023-10-19 downloaded from the CCDC.
;
_cell_angle_alpha 90
_cell_angle_beta 91.647(2)
_cell_angle_gamma 90
_cell_formula_units_Z 4
_cell_length_a 11.4368(3)
_cell_length_b 6.67839(14)
_cell_length_c 22.2255(6)
_cell_measurement_reflns_used 7697
_cell_measurement_temperature 303.93(10)
_cell_measurement_theta_max 74.6870
_cell_measurement_theta_min 1.9840
_cell_volume 1696.87(7)
_computing_cell_refinement 'CrysAlisPro 1.171.41.122a (Rigaku OD, 2021)'
_computing_data_collection 'CrysAlisPro 1.171.41.122a (Rigaku OD, 2021)'
_computing_data_reduction 'CrysAlisPro 1.171.41.122a (Rigaku OD, 2021)'
_computing_molecular_graphics 'Olex2 1.3 (Dolomanov et al., 2009)'
_computing_publication_material 'Olex2 1.3 (Dolomanov et al., 2009)'
_computing_structure_refinement 'SHELXL 2018/1 (Sheldrick, 2015)'
_computing_structure_solution 'SHELXT  (Sheldrick, 2015)'
_diffrn_ambient_environment air
_diffrn_ambient_temperature 303.93(10)
_diffrn_detector 'Hybrid Pixel Array Detector'
_diffrn_detector_area_resol_mean 10.0000
_diffrn_detector_type HyPix
_diffrn_measured_fraction_theta_full 0.990
_diffrn_measured_fraction_theta_max 0.946
_diffrn_measurement_details
;
List of Runs (angles in degrees, time in seconds):

  # Type    Start    End  Width  t~exp~   \w     \q     \k     \f   Frames
#--------------------------------------------------------------------------
  1  \w     -4.00  44.00   0.50    0.05    --   46.32 -37.00-120.00   96
  2  \w     32.00  60.00   0.50    0.05    --  104.25 -77.00-180.00   56
  3  \w     64.00  90.00   0.50    0.05    --  104.25 -77.00-180.00   52
  4  \w    -25.00   1.00   0.50    0.05    --   46.32 -10.00   1.00   52
  5  \w     59.00 119.00   0.50    0.05    --   46.32  10.00 175.00  120
  6  \w     94.00 158.00   0.50    0.05    --  104.25  10.00 175.00  128
  7  \w     32.00  94.00   0.50    0.05    --  104.25 -94.00 -90.00  124
  8  \w     37.00 103.00   0.50    0.05    --  104.25 -94.00-150.00  132
  9  \w     38.00  70.00   0.50    0.05    --  104.25 -94.00  90.00   64
 10  \w    -40.00  26.00   0.50    0.05    --  -46.32  37.00 150.00  132
 11  \w    -22.00   3.00   0.50    0.05    --  -46.32  10.00 175.00   50
 12  \w    -67.00 -29.00   0.50    0.05    -- -102.00  61.00  90.00   76
 13  \w    -69.00 -44.00   0.50    0.05    -- -102.00  61.00   0.00   50
 14  \w    -66.00 -30.00   0.50    0.05    -- -102.00  61.00-120.00   72
 15  \w    -63.00 -37.00   0.50    0.05    -- -102.00 125.00 -60.00   52
 16  \w   -112.00 -68.00   0.50    0.05    -- -102.00 125.00 -60.00   88
 17  \w   -116.00 -34.00   0.50    0.05    --  -46.32 -10.00   1.00  164
 18  \w   -174.00 -85.00   0.50    0.05    -- -102.00 -61.00 -60.00  178
 19  \w   -147.00 -85.00   0.50    0.05    -- -102.00 -10.00   1.00  124
 20  \w   -138.00 -85.00   0.50    0.05    -- -102.00 -61.00 120.00  106
;
_diffrn_measurement_device 'four-circle diffractometer'
_diffrn_measurement_device_type 'XtaLAB Synergy R, DW system, HyPix'
_diffrn_measurement_method '\w scans'
_diffrn_orient_matrix_type 'CrysAlisPro convention (1999,Acta A55,543-557)'
_diffrn_orient_matrix_UB_11 -0.0500821000
_diffrn_orient_matrix_UB_12 0.0004649000
_diffrn_orient_matrix_UB_13 0.0635746000
_diffrn_orient_matrix_UB_21 0.1237111000
_diffrn_orient_matrix_UB_22 -0.0343678000
_diffrn_orient_matrix_UB_23 0.0273344000
_diffrn_orient_matrix_UB_31 0.0187500000
_diffrn_orient_matrix_UB_32 0.2281025000
_diffrn_orient_matrix_UB_33 0.0040069000
_diffrn_radiation_monochromator mirror
_diffrn_radiation_probe x-ray
_diffrn_radiation_type 'Cu K\a'
_diffrn_radiation_wavelength 1.54184
_diffrn_reflns_av_R_equivalents 0.0245
_diffrn_reflns_av_unetI/netI 0.0222
_diffrn_reflns_Laue_measured_fraction_full 0.990
_diffrn_reflns_Laue_measured_fraction_max 0.946
_diffrn_reflns_limit_h_max 14
_diffrn_reflns_limit_h_min -14
_diffrn_reflns_limit_k_max 8
_diffrn_reflns_limit_k_min -6
_diffrn_reflns_limit_l_max 25
_diffrn_reflns_limit_l_min -27
_diffrn_reflns_number 10857
_diffrn_reflns_point_group_measured_fraction_full 0.990
_diffrn_reflns_point_group_measured_fraction_max 0.946
_diffrn_reflns_theta_full 67.684
_diffrn_reflns_theta_max 76.059
_diffrn_reflns_theta_min 3.980
_diffrn_source 'Rotating-anode X-ray tube'
_diffrn_source_type 'Rigaku (Cu) X-ray Source'
_exptl_absorpt_coefficient_mu 0.612
_exptl_absorpt_correction_T_max 1.00000
_exptl_absorpt_correction_T_min 0.43037
_exptl_absorpt_correction_type multi-scan
_exptl_absorpt_process_details
;
CrysAlisPro 1.171.41.122a (Rigaku Oxford Diffraction, 2021)
Empirical absorption correction using spherical harmonics,
implemented in SCALE3 ABSPACK scaling algorithm.
;
_exptl_crystal_colour 'clear light yellow'
_exptl_crystal_colour_lustre clear
_exptl_crystal_colour_modifier light
_exptl_crystal_colour_primary yellow
_exptl_crystal_density_diffrn 1.223
_exptl_crystal_description block
_exptl_crystal_F_000 656
_exptl_crystal_size_max 0.15
_exptl_crystal_size_mid 0.13
_exptl_crystal_size_min 0.11
_refine_diff_density_max 0.109
_refine_diff_density_min -0.139
_refine_diff_density_rms 0.031
_refine_ls_extinction_method none
_refine_ls_goodness_of_fit_ref 1.067
_refine_ls_hydrogen_treatment constr
_refine_ls_matrix_type full
_refine_ls_number_parameters 217
_refine_ls_number_reflns 3353
_refine_ls_number_restraints 0
_refine_ls_restrained_S_all 1.067
_refine_ls_R_factor_all 0.0497
_refine_ls_R_factor_gt 0.0422
_refine_ls_shift/su_max 0.000
_refine_ls_shift/su_mean 0.000
_refine_ls_structure_factor_coef Fsqd
_refine_ls_weighting_details 'w=1/[\s^2^(Fo^2^)+(0.0637P)^2^+0.1194P] where P=(Fo^2^+2Fc^2^)/3'
_refine_ls_weighting_scheme calc
_refine_ls_wR_factor_gt 0.1139
_refine_ls_wR_factor_ref 0.1196
_reflns_Friedel_coverage 0.000
_reflns_number_gt 2776
_reflns_number_total 3353
_reflns_threshold_expression 'I > 2\s(I)'
_cod_data_source_file d3ob01500a2.cif
_cod_data_source_block caojianhe-huang-0507_auto
_cod_depositor_comments 'Adding full bibliography for 7159607--7159608.cif.'
_cod_original_cell_volume 1696.87(8)
_cod_database_code 7159608
_shelx_shelxl_version_number 2018/1
_shelx_space_group_comment
;
The symmetry employed for this shelxl refinement is uniquely defined
by the following loop, which should always be used as a source of
symmetry information in preference to the above space-group names.
They are only intended as comments.
;
_reflns_odcompleteness_completeness 99.21
_reflns_odcompleteness_iscentric 1
_reflns_odcompleteness_theta 66.97
_olex2_refinement_description
;
1. Fixed Uiso
 At 1.2 times of:
  All C(H) groups
2.a Aromatic/amide H refined with riding coordinates:
 C2(H2), C3(H3), C5(H5), C7(H7), C8(H8), C9(H9), C10(H10), C11(H11), C13(H13),
 C15(H15), C16(H16), C17(H17), C18(H18), C19(H19), C20(H20), C21(H21)
;
_olex2_submission_special_instructions 'No special instructions were received'
_oxdiff_exptl_absorpt_empirical_details
;
Empirical correction (ABSPACK) includes:
- Absorption correction using spherical harmonics
- Frame scaling
;
_oxdiff_exptl_absorpt_empirical_full_max 3.970
_oxdiff_exptl_absorpt_empirical_full_min 0.390

loop_
_space_group_symop_operation_xyz
'x, y, z'
'-x+1/2, y+1/2, -z+1/2'
'-x, -y, -z'
'x-1/2, -y-1/2, z-1/2'

loop_
_atom_site_label
_atom_site_type_symbol
_atom_site_fract_x
_atom_site_fract_y
_atom_site_fract_z
_atom_site_U_iso_or_equiv
_atom_site_adp_type
_atom_site_occupancy
_atom_site_site_symmetry_order
_atom_site_calc_flag
_atom_site_refinement_flags_posn
_atom_site_refinement_flags_adp
_atom_site_refinement_flags_occupancy
_atom_site_disorder_assembly
_atom_site_disorder_group
O1 O 0.63744(9) 0.18348(16) 0.34015(4) 0.0811(3) Uani 1 1 d . . . . .
O2 O 0.65287(9) 0.23647(18) 0.48136(4) 0.0865(3) Uani 1 1 d . . . . .
C1 C 0.38025(10) 0.33270(18) 0.40264(5) 0.0538(3) Uani 1 1 d . . . . .
C2 C 0.09722(13) 0.0732(3) 0.43749(6) 0.0778(4) Uani 1 1 d . . . . .
H2 H 0.070744 -0.054711 0.446536 0.093 Uiso 1 1 calc R U . . .
C3 C 0.17392(11) 0.4484(2) 0.40793(6) 0.0684(3) Uani 1 1 d . . . . .
H3 H 0.198734 0.575347 0.396748 0.082 Uiso 1 1 calc R U . . .
C4 C 0.40515(9) 0.46408(18) 0.35078(5) 0.0541(3) Uani 1 1 d . . . . .
C5 C 0.47266(15) 0.7722(3) 0.30914(10) 0.0969(6) Uani 1 1 d . . . . .
H5 H 0.505684 0.898390 0.314650 0.116 Uiso 1 1 calc R U . . .
C6 C 0.72740(9) 0.48617(19) 0.37189(5) 0.0561(3) Uani 1 1 d . . . . .
C7 C 0.85507(13) 0.8301(3) 0.35205(7) 0.0795(4) Uani 1 1 d . . . . .
H7 H 0.896384 0.947274 0.344987 0.095 Uiso 1 1 calc R U . . .
C8 C 0.46224(11) 0.2558(2) 0.44057(5) 0.0619(3) Uani 1 1 d . . . . .
H8 H 0.434557 0.181697 0.472593 0.074 Uiso 1 1 calc R U . . .
C9 C 0.01947(12) 0.2294(3) 0.43428(6) 0.0798(4) Uani 1 1 d . . . . .
H9 H -0.059032 0.208010 0.442016 0.096 Uiso 1 1 calc R U . . .
C10 C 0.73738(10) 0.6329(2) 0.41591(5) 0.0630(3) Uani 1 1 d . . . . .
H10 H 0.701460 0.614986 0.452536 0.076 Uiso 1 1 calc R U . . .
C11 C 0.80013(12) 0.8046(2) 0.40568(6) 0.0741(4) Uani 1 1 d . . . . .
H11 H 0.805370 0.903544 0.435083 0.089 Uiso 1 1 calc R U . . .
C12 C 0.25416(10) 0.29317(19) 0.41264(5) 0.0558(3) Uani 1 1 d . . . . .
C13 C 0.21461(12) 0.1040(2) 0.42740(5) 0.0650(3) Uani 1 1 d . . . . .
H13 H 0.266971 -0.002307 0.430539 0.078 Uiso 1 1 calc R U . . .
C14 C 0.65051(10) 0.3119(2) 0.37863(5) 0.0594(3) Uani 1 1 d . . . . .
C15 C 0.84927(13) 0.6834(3) 0.30890(6) 0.0795(4) Uani 1 1 d . . . . .
H15 H 0.888658 0.699711 0.273197 0.095 Uiso 1 1 calc R U . . .
C16 C 0.37309(12) 0.4022(2) 0.29289(6) 0.0710(4) Uani 1 1 d . . . . .
H16 H 0.338219 0.277705 0.286923 0.085 Uiso 1 1 calc R U . . .
C17 C 0.39286(15) 0.5250(3) 0.24422(6) 0.0915(5) Uani 1 1 d . . . . .
H17 H 0.371975 0.482269 0.205564 0.110 Uiso 1 1 calc R U . . .
C18 C 0.78541(11) 0.5125(2) 0.31824(5) 0.0691(4) Uani 1 1 d . . . . .
H18 H 0.780922 0.414145 0.288641 0.083 Uiso 1 1 calc R U . . .
C19 C 0.05766(12) 0.4164(3) 0.41969(7) 0.0787(4) Uani 1 1 d . . . . .
H19 H 0.005078 0.522585 0.417667 0.094 Uiso 1 1 calc R U . . .
C20 C 0.45429(12) 0.6509(2) 0.35849(7) 0.0709(4) Uani 1 1 d . . . . .
H20 H 0.475193 0.695668 0.396933 0.085 Uiso 1 1 calc R U . . .
C21 C 0.44273(16) 0.7082(3) 0.25257(9) 0.1024(6) Uani 1 1 d . . . . .
H21 H 0.456422 0.789858 0.219617 0.123 Uiso 1 1 calc R U . . .
C22 C 0.58911(11) 0.2739(2) 0.43787(5) 0.0620(3) Uani 1 1 d . . . . .

loop_
_atom_site_aniso_label
_atom_site_aniso_U_11
_atom_site_aniso_U_22
_atom_site_aniso_U_33
_atom_site_aniso_U_23
_atom_site_aniso_U_13
_atom_site_aniso_U_12
O1 0.0902(7) 0.0798(6) 0.0737(6) -0.0160(5) 0.0085(5) -0.0073(5)
O2 0.0745(6) 0.1167(9) 0.0676(6) 0.0292(6) -0.0120(5) 0.0029(6)
C1 0.0581(6) 0.0554(6) 0.0481(6) 0.0021(5) 0.0035(5) -0.0008(5)
C2 0.0774(9) 0.0860(10) 0.0703(8) 0.0137(7) 0.0060(7) -0.0236(8)
C3 0.0615(7) 0.0683(8) 0.0756(8) 0.0070(6) 0.0043(6) -0.0006(6)
C4 0.0483(5) 0.0599(7) 0.0541(6) 0.0100(5) 0.0015(4) -0.0002(5)
C5 0.0829(10) 0.0766(10) 0.1308(16) 0.0419(10) -0.0023(10) -0.0161(8)
C6 0.0477(5) 0.0734(8) 0.0472(5) -0.0008(5) -0.0004(4) 0.0056(5)
C7 0.0768(9) 0.0862(10) 0.0755(9) 0.0102(8) -0.0009(7) -0.0140(8)
C8 0.0639(7) 0.0714(8) 0.0505(6) 0.0124(5) 0.0048(5) 0.0006(6)
C9 0.0592(7) 0.1081(12) 0.0724(8) 0.0076(8) 0.0072(6) -0.0138(8)
C10 0.0574(6) 0.0817(9) 0.0502(6) -0.0052(6) 0.0046(5) 0.0013(6)
C11 0.0729(8) 0.0792(9) 0.0701(8) -0.0095(7) -0.0006(6) -0.0065(7)
C12 0.0579(6) 0.0649(7) 0.0446(5) 0.0044(5) 0.0028(5) -0.0038(5)
C13 0.0692(7) 0.0683(8) 0.0576(7) 0.0096(6) 0.0044(5) -0.0054(6)
C14 0.0551(6) 0.0693(7) 0.0538(6) -0.0011(6) -0.0015(5) 0.0078(6)
C15 0.0744(9) 0.1100(12) 0.0544(7) 0.0093(8) 0.0061(6) -0.0129(8)
C16 0.0740(8) 0.0845(9) 0.0544(7) 0.0074(6) 0.0004(6) -0.0069(7)
C17 0.0874(10) 0.1328(15) 0.0545(7) 0.0242(9) 0.0031(7) 0.0054(11)
C18 0.0665(7) 0.0922(10) 0.0487(6) -0.0063(6) 0.0033(5) -0.0020(7)
C19 0.0607(8) 0.0915(10) 0.0841(9) 0.0036(8) 0.0044(7) 0.0056(7)
C20 0.0659(7) 0.0638(8) 0.0825(9) 0.0114(7) -0.0064(6) -0.0072(6)
C21 0.0836(10) 0.1235(15) 0.1006(13) 0.0625(12) 0.0121(9) 0.0010(10)
C22 0.0626(7) 0.0673(7) 0.0559(6) 0.0091(6) -0.0030(5) 0.0043(6)

loop_
_atom_type_symbol
_atom_type_description
_atom_type_scat_dispersion_real
_atom_type_scat_dispersion_imag
_atom_type_scat_source
C C 0.0181 0.0091 'International Tables Vol C Tables 4.2.6.8 and 6.1.1.4'
H H 0.0000 0.0000 'International Tables Vol C Tables 4.2.6.8 and 6.1.1.4'
O O 0.0492 0.0322 'International Tables Vol C Tables 4.2.6.8 and 6.1.1.4'

loop_
_geom_angle_atom_site_label_1
_geom_angle_atom_site_label_2
_geom_angle_atom_site_label_3
_geom_angle
_geom_angle_site_symmetry_1
_geom_angle_site_symmetry_3
_geom_angle_publ_flag
C4 C1 C12 115.43(9) . . ?
C8 C1 C4 124.56(10) . . ?
C8 C1 C12 119.98(10) . . ?
C9 C2 H2 119.7 . . ?
C9 C2 C13 120.62(14) . . ?
C13 C2 H2 119.7 . . ?
C12 C3 H3 119.7 . . ?
C19 C3 H3 119.7 . . ?
C19 C3 C12 120.62(13) . . ?
C16 C4 C1 119.47(11) . . ?
C20 C4 C1 121.76(11) . . ?
C20 C4 C16 118.70(12) . . ?
C20 C5 H5 119.7 . . ?
C21 C5 H5 119.7 . . ?
C21 C5 C20 120.50(16) . . ?
C10 C6 C14 121.67(11) . . ?
C10 C6 C18 118.91(12) . . ?
C18 C6 C14 119.26(11) . . ?
C11 C7 H7 119.9 . . ?
C15 C7 H7 119.9 . . ?
C15 C7 C11 120.29(14) . . ?
C1 C8 H8 115.9 . . ?
C1 C8 C22 128.24(11) . . ?
C22 C8 H8 115.9 . . ?
C2 C9 H9 120.1 . . ?
C19 C9 C2 119.80(13) . . ?
C19 C9 H9 120.1 . . ?
C6 C10 H10 119.8 . . ?
C11 C10 C6 120.35(12) . . ?
C11 C10 H10 119.8 . . ?
C7 C11 C10 120.02(14) . . ?
C7 C11 H11 120.0 . . ?
C10 C11 H11 120.0 . . ?
C3 C12 C1 119.86(11) . . ?
C13 C12 C1 121.43(11) . . ?
C13 C12 C3 118.70(11) . . ?
C2 C13 C12 119.96(13) . . ?
C2 C13 H13 120.0 . . ?
C12 C13 H13 120.0 . . ?
O1 C14 C6 123.25(11) . . ?
O1 C14 C22 115.93(12) . . ?
C6 C14 C22 120.65(11) . . ?
C7 C15 H15 119.9 . . ?
C7 C15 C18 120.19(13) . . ?
C18 C15 H15 119.9 . . ?
C4 C16 H16 119.9 . . ?
C17 C16 C4 120.23(15) . . ?
C17 C16 H16 119.9 . . ?
C16 C17 H17 119.8 . . ?
C21 C17 C16 120.30(16) . . ?
C21 C17 H17 119.8 . . ?
C6 C18 H18 119.9 . . ?
C15 C18 C6 120.18(13) . . ?
C15 C18 H18 119.9 . . ?
C3 C19 H19 119.9 . . ?
C9 C19 C3 120.24(14) . . ?
C9 C19 H19 119.9 . . ?
C4 C20 C5 120.16(15) . . ?
C4 C20 H20 119.9 . . ?
C5 C20 H20 119.9 . . ?
C5 C21 H21 120.0 . . ?
C17 C21 C5 120.09(14) . . ?
C17 C21 H21 120.0 . . ?
O2 C22 C8 121.53(12) . . ?
O2 C22 C14 115.91(11) . . ?
C8 C22 C14 122.03(10) . . ?

loop_
_geom_bond_atom_site_label_1
_geom_bond_atom_site_label_2
_geom_bond_distance
_geom_bond_site_symmetry_2
_geom_bond_publ_flag
O1 C14 1.2175(15) . ?
O2 C22 1.2198(14) . ?
C1 C4 1.4826(15) . ?
C1 C8 1.3446(16) . ?
C1 C12 1.4890(16) . ?
C2 H2 0.9300 . ?
C2 C9 1.371(2) . ?
C2 C13 1.3830(19) . ?
C3 H3 0.9300 . ?
C3 C12 1.3866(18) . ?
C3 C19 1.3791(19) . ?
C4 C16 1.3905(17) . ?
C4 C20 1.3770(18) . ?
C5 H5 0.9300 . ?
C5 C20 1.385(2) . ?
C5 C21 1.362(3) . ?
C6 C10 1.3869(17) . ?
C6 C14 1.4688(18) . ?
C6 C18 1.3923(16) . ?
C7 H7 0.9300 . ?
C7 C11 1.374(2) . ?
C7 C15 1.371(2) . ?
C8 H8 0.9300 . ?
C8 C22 1.4590(18) . ?
C9 H9 0.9300 . ?
C9 C19 1.365(2) . ?
C10 H10 0.9300 . ?
C10 C11 1.375(2) . ?
C11 H11 0.9300 . ?
C12 C13 1.3846(17) . ?
C13 H13 0.9300 . ?
C14 C22 1.5310(17) . ?
C15 H15 0.9300 . ?
C15 C18 1.374(2) . ?
C16 H16 0.9300 . ?
C16 C17 1.381(2) . ?
C17 H17 0.9300 . ?
C17 C21 1.360(3) . ?
C18 H18 0.9300 . ?
C19 H19 0.9300 . ?
C20 H20 0.9300 . ?
C21 H21 0.9300 . ?

loop_
_geom_torsion_atom_site_label_1
_geom_torsion_atom_site_label_2
_geom_torsion_atom_site_label_3
_geom_torsion_atom_site_label_4
_geom_torsion
_geom_torsion_site_symmetry_1
_geom_torsion_site_symmetry_2
_geom_torsion_site_symmetry_3
_geom_torsion_site_symmetry_4
_geom_torsion_publ_flag
O1 C14 C22 O2 110.21(15) . . . . ?
O1 C14 C22 C8 -61.52(17) . . . . ?
C1 C4 C16 C17 178.31(12) . . . . ?
C1 C4 C20 C5 -177.81(13) . . . . ?
C1 C8 C22 O2 163.41(14) . . . . ?
C1 C8 C22 C14 -25.3(2) . . . . ?
C1 C12 C13 C2 178.80(11) . . . . ?
C2 C9 C19 C3 0.3(2) . . . . ?
C3 C12 C13 C2 -0.39(18) . . . . ?
C4 C1 C8 C22 -3.4(2) . . . . ?
C4 C1 C12 C3 -42.93(15) . . . . ?
C4 C1 C12 C13 137.89(12) . . . . ?
C4 C16 C17 C21 -0.7(2) . . . . ?
C6 C10 C11 C7 -1.2(2) . . . . ?
C6 C14 C22 O2 -65.14(17) . . . . ?
C6 C14 C22 C8 123.13(13) . . . . ?
C7 C15 C18 C6 -0.8(2) . . . . ?
C8 C1 C4 C16 119.05(14) . . . . ?
C8 C1 C4 C20 -64.14(17) . . . . ?
C8 C1 C12 C3 135.09(13) . . . . ?
C8 C1 C12 C13 -44.09(17) . . . . ?
C9 C2 C13 C12 -1.4(2) . . . . ?
C10 C6 C14 O1 177.97(12) . . . . ?
C10 C6 C14 C22 -7.03(17) . . . . ?
C10 C6 C18 C15 -1.38(19) . . . . ?
C11 C7 C15 C18 2.0(2) . . . . ?
C12 C1 C4 C16 -63.03(15) . . . . ?
C12 C1 C4 C20 113.78(13) . . . . ?
C12 C1 C8 C22 178.72(12) . . . . ?
C12 C3 C19 C9 -2.1(2) . . . . ?
C13 C2 C9 C19 1.5(2) . . . . ?
C14 C6 C10 C11 -173.03(11) . . . . ?
C14 C6 C18 C15 174.10(12) . . . . ?
C15 C7 C11 C10 -1.0(2) . . . . ?
C16 C4 C20 C5 -1.0(2) . . . . ?
C16 C17 C21 C5 -0.5(3) . . . . ?
C18 C6 C10 C11 2.34(19) . . . . ?
C18 C6 C14 O1 2.62(18) . . . . ?
C18 C6 C14 C22 177.62(11) . . . . ?
C19 C3 C12 C1 -177.08(12) . . . . ?
C19 C3 C12 C13 2.12(19) . . . . ?
C20 C4 C16 C17 1.4(2) . . . . ?
C20 C5 C21 C17 0.9(3) . . . . ?
C21 C5 C20 C4 -0.2(2) . . . . ?
